data_7110608
loop_
_publ_author_name
'Purath, Andreas'
'K\"oppe, Ralf'
'Schn\"ockel, Hansgeorg'

_publ_contact_author
;
      Hansgeorg Schn\"ockel
      Institut f\"ur Anorganische Chemie
      Universit\"at Karlsruhe (TH)
      Engesserstr. Geb. 30.45
      D-76128 Karlsruhe
      Germany
;
_publ_section_title
;
 An Al12R8&#x2212; cluster as an intermediate on the way from aluminium(I)
 compounds to aluminium metal&#x2020;
;
_journal_issue 19
_journal_name_full 'Chemical Communications'
_journal_page_first 1933
_journal_paper_doi 10.1039/a904247d
_journal_year 1999
_chemical_formula_sum 'C60 H152 Al12 Li N8 O3 Si16'
_chemical_formula_weight 1836.2
_chemical_name_systematic
;
Lithium-octa(bis-trimethylsilyl)-dodecalanat
;
_space_group_IT_number 13
_symmetry_cell_setting monoclinic
_symmetry_space_group_name_Hall '-P 2yac'
_symmetry_space_group_name_H-M 'P 1 2/n 1'
_atom_sites_solution_hydrogens geom
_atom_sites_solution_primary direct
_atom_sites_solution_secondary difmap
_audit_creation_method 'SHELXL-CIF-file updated by CIF6'
_cell_angle_alpha 90.00
_cell_angle_beta 98.134(11)
_cell_angle_gamma 90.00
_cell_formula_units_Z 2
_cell_length_a 20.893(2)
_cell_length_b 13.0123(10)
_cell_length_c 21.455(2)
_cell_measurement_reflns_used 5000
_cell_measurement_temperature 213(2)
_cell_volume 5774.2(9)
_computing_cell_refinement 'STOE IPDS Ver. 2.88'
_computing_data_collection 'STOE IPDS Ver. 2.88'
_computing_data_reduction 'STOE IPDS Ver. 2.88'
_computing_molecular_graphics 'SCHAKAL (Keller 1992)'
_computing_publication_material 'SHELXL (Sheldrick 1993)'
_computing_structure_refinement 'SHELXL (Sheldrick 1993)'
_computing_structure_solution 'SHELXS (Sheldrick 1994)'
_diffrn_ambient_temperature 213(2)
_diffrn_measurement_device 'STOE IPDS DIFFRAKTOMETER'
_diffrn_measurement_method Psi-scan
_diffrn_radiation_monochromator graphite
_diffrn_radiation_source 'fine-focus sealed tube'
_diffrn_radiation_type MoKa
_diffrn_radiation_wavelength 0.71073
_diffrn_reflns_av_R_equivalents 0.0600
_diffrn_reflns_av_sigmaI/netI 0.0783
_diffrn_reflns_limit_h_max 25
_diffrn_reflns_limit_h_min -25
_diffrn_reflns_limit_k_max 15
_diffrn_reflns_limit_k_min -15
_diffrn_reflns_limit_l_max 25
_diffrn_reflns_limit_l_min -26
_diffrn_reflns_number 31005
_diffrn_reflns_theta_max 25.80
_diffrn_reflns_theta_min 2.02
_diffrn_standards_interval_count 100
_diffrn_standards_number 2
_exptl_absorpt_coefficient_mu 0.304
_exptl_absorpt_correction_T_max 0.9261
_exptl_absorpt_correction_T_min 0.8301
_exptl_absorpt_correction_type numerical
_exptl_crystal_colour black
_exptl_crystal_density_diffrn 1.056
_exptl_crystal_description plate
_exptl_crystal_F_000 1994
_exptl_crystal_size_max 0.9
_exptl_crystal_size_mid 0.9
_exptl_crystal_size_min 0.2
_refine_diff_density_max .755
_refine_diff_density_min -.699
_refine_diff_density_rms .076
_refine_ls_extinction_method none
_refine_ls_goodness_of_fit_all 0.962
_refine_ls_goodness_of_fit_obs 1.080
_refine_ls_hydrogen_treatment 'riding model, fixed isotropic U'
_refine_ls_matrix_type full
_refine_ls_number_parameters 446
_refine_ls_number_reflns 10283
_refine_ls_number_restraints 2
_refine_ls_restrained_S_all 0.966
_refine_ls_restrained_S_obs 1.086
_refine_ls_R_factor_all 0.1006
_refine_ls_R_factor_obs 0.0547
_refine_ls_shift/esd_max 0.001
_refine_ls_shift/esd_mean 0.000
_refine_ls_structure_factor_coef Fsqd
_refine_ls_weighting_details 'w=1/[s^2^(Fo^2^)+( 0.1009P)^2^+0.0000P] where P=(Fo^2^+2Fc^2^)/3'
_refine_ls_weighting_scheme calc
_refine_ls_wR_factor_all 0.1639
_refine_ls_wR_factor_obs 0.1432
_reflns_number_observed 6348
_reflns_number_total 10283
_reflns_observed_criterion >2sigma(I)
_cod_data_source_file 904247Dsup1.cif
_cod_data_source_block ap12
_cod_depositor_comments
;
The following automatic conversions were performed:

'_symmetry_cell_setting' value 'Monoclinic' changed to 'monoclinic'
according to /home/saulius/struct/CIF-dictionaries/cif_core.dic
dictionary named 'cif_core.dic' version 2.4.2 from 2011-04-26.

Automatic conversion script
Id: cif_fix_values 1891 2012-01-12 08:04:46Z andrius 

The following automatic conversions were performed:

'_refine_ls_weighting_scheme' value 'calc w=1/[s^2^(Fo^2^)+(
0.1009P)^2^+0.0000P] where P=(Fo^2^+2Fc^2^)/3' was changed to 'calc'.
New tag '_refine_ls_weighting_details' was created. The value of the
new tag was set to 'w=1/[s^2^(Fo^2^)+( 0.1009P)^2^+0.0000P] where
P=(Fo^2^+2Fc^2^)/3'.

Automatic conversion script
Id: cif_fix_values 3143 2015-03-26 13:38:13Z robertas 
;
_cod_original_cell_volume 5774.5(9)
_cod_original_sg_symbol_H-M 'P 2/n'
_cod_original_formula_sum 'C60 H152 Al12 Li1 N8 O3 Si16'
_cod_database_code 7110608

loop_
_symmetry_equiv_pos_as_xyz
'x, y, z'
'-x+1/2, y, -z+1/2'
'-x, -y, -z'
'x-1/2, -y, z-1/2'

loop_
_atom_site_aniso_label
_atom_site_aniso_U_11
_atom_site_aniso_U_22
_atom_site_aniso_U_33
_atom_site_aniso_U_23
_atom_site_aniso_U_13
_atom_site_aniso_U_12
Al1 0.0253(5) 0.0215(6) 0.0193(5) -0.0016(4) 0.0058(4) -0.0025(5)
Al2 0.0236(5) 0.0212(6) 0.0208(5) 0.0025(4) 0.0031(4) 0.0012(4)
Al3 0.0230(5) 0.0258(7) 0.0239(5) 0.0026(4) 0.0030(4) 0.0035(5)
Al4 0.0261(5) 0.0232(6) 0.0204(5) -0.0015(4) 0.0026(4) -0.0039(5)
Al5 0.0266(6) 0.0254(7) 0.0203(5) -0.0034(4) 0.0079(4) -0.0017(5)
Al6 0.0289(6) 0.0236(6) 0.0184(5) 0.0043(4) 0.0038(4) -0.0020(5)
Si1 0.0419(7) 0.0364(8) 0.0514(7) 0.0094(6) -0.0047(5) 0.0135(6)
Si2 0.0246(6) 0.0611(9) 0.0495(7) 0.0042(6) 0.0024(5) 0.0018(6)
Si3 0.0482(7) 0.0386(8) 0.0291(6) -0.0022(5) -0.0094(5) -0.0031(6)
Si4 0.0555(8) 0.0301(7) 0.0512(7) 0.0030(6) -0.0116(6) -0.0157(6)
Si5 0.0428(7) 0.0620(9) 0.0312(6) 0.0001(6) 0.0220(5) -0.0050(6)
Si6 0.0598(8) 0.0375(8) 0.0365(6) -0.0124(5) 0.0228(6) -0.0010(6)
Si7 0.0557(7) 0.0279(7) 0.0317(6) 0.0085(5) 0.0051(5) -0.0092(6)
Si8 0.0410(6) 0.0417(7) 0.0208(5) 0.0053(5) -0.0002(4) -0.0025(5)
N1 0.025(2) 0.035(2) 0.032(2) 0.0018(14) 0.0030(13) 0.0072(14)
N2 0.034(2) 0.028(2) 0.026(2) -0.0016(14) -0.0039(13) -0.0047(14)
N3 0.035(2) 0.037(2) 0.025(2) -0.0052(14) 0.0170(13) -0.0033(15)
N4 0.038(2) 0.026(2) 0.0206(15) 0.0073(13) 0.0025(13) -0.0024(14)
C1 0.120(5) 0.069(4) 0.058(3) 0.027(3) -0.021(3) 0.009(4)
C2 0.078(4) 0.052(4) 0.112(5) -0.004(3) 0.003(3) 0.028(3)
C3 0.067(3) 0.048(3) 0.106(4) 0.040(3) 0.006(3) 0.006(3)
C4 0.067(4) 0.109(5) 0.086(4) -0.009(4) 0.042(3) 0.007(3)
C5 0.054(3) 0.068(4) 0.080(4) 0.006(3) 0.012(3) -0.022(3)
C6 0.042(3) 0.110(5) 0.094(4) 0.025(4) -0.020(3) -0.010(3)
C7 0.051(3) 0.089(4) 0.088(4) -0.003(3) -0.030(3) 0.000(3)
C8 0.096(4) 0.045(3) 0.039(2) 0.004(2) -0.019(3) 0.004(3)
C9 0.103(4) 0.070(4) 0.039(3) -0.009(3) 0.012(3) -0.011(3)
C10 0.279(12) 0.045(4) 0.129(7) -0.001(4) -0.114(7) -0.044(6)
C11 0.072(4) 0.041(3) 0.086(4) 0.006(3) 0.017(3) 0.008(3)
C12 0.087(5) 0.094(5) 0.208(9) 0.072(5) 0.084(6) 0.005(4)
C13 0.048(3) 0.088(4) 0.082(4) -0.002(3) 0.033(3) -0.001(3)
C14 0.076(4) 0.063(4) 0.095(4) 0.027(3) 0.050(3) -0.008(3)
C15 0.112(5) 0.148(6) 0.038(3) 0.010(3) 0.023(3) -0.036(5)
C16 0.182(8) 0.064(4) 0.120(6) -0.041(4) 0.093(6) -0.057(5)
C17 0.093(5) 0.059(4) 0.144(6) -0.035(4) 0.038(4) 0.008(3)
C18 0.100(5) 0.089(5) 0.096(5) -0.014(4) -0.013(4) -0.021(4)
C19 0.068(3) 0.054(3) 0.073(3) -0.002(3) 0.015(3) -0.028(3)
C20 0.074(3) 0.036(3) 0.060(3) -0.005(2) 0.018(3) -0.005(2)
C21 0.139(6) 0.039(3) 0.062(3) 0.024(3) -0.004(3) -0.020(3)
C22 0.048(3) 0.072(4) 0.055(3) 0.013(3) -0.006(2) 0.006(3)
C23 0.071(3) 0.054(3) 0.033(2) -0.006(2) -0.005(2) -0.009(3)
C24 0.080(4) 0.084(4) 0.024(2) 0.007(2) 0.009(2) -0.008(3)

loop_
_atom_site_label
_atom_site_type_symbol
_atom_site_fract_x
_atom_site_fract_y
_atom_site_fract_z
_atom_site_U_iso_or_equiv
_atom_site_thermal_displace_type
_atom_site_occupancy
_atom_site_calc_flag
_atom_site_refinement_flags
_atom_site_disorder_group
Al1 Al 0.25788(5) 0.27768(8) 0.69027(4) 0.0218(2) Uani 1 d . .
Al2 Al 0.19266(5) 0.44654(8) 0.71513(4) 0.0219(2) Uani 1 d . .
Al3 Al 0.08653(5) 0.43171(8) 0.76572(5) 0.0243(3) Uani 1 d . .
Al4 Al 0.13614(5) 0.25841(8) 0.71568(5) 0.0233(3) Uani 1 d . .
Al5 Al 0.37184(5) 0.29231(8) 0.65592(5) 0.0237(3) Uani 1 d . .
Al6 Al 0.29668(5) 0.46647(8) 0.65578(4) 0.0236(3) Uani 1 d . .
Si1 Si 0.00870(6) 0.61853(10) 0.69907(6) 0.0443(3) Uani 1 d . .
Si2 Si -0.06168(5) 0.44387(11) 0.75117(6) 0.0453(3) Uani 1 d . .
Si3 Si 0.04980(6) 0.21661(9) 0.58770(5) 0.0401(3) Uani 1 d . .
Si4 Si 0.07998(6) 0.04383(9) 0.68016(6) 0.0474(3) Uani 1 d . .
Si5 Si 0.44275(6) 0.28614(10) 0.53943(5) 0.0437(3) Uani 1 d . .
Si6 Si 0.36457(6) 0.10090(10) 0.56654(5) 0.0431(3) Uani 1 d . .
Si7 Si 0.30982(6) 0.68151(9) 0.59986(5) 0.0386(3) Uani 1 d . .
Si8 Si 0.23898(5) 0.51724(9) 0.51786(5) 0.0349(3) Uani 1 d . .
N1 N 0.01066(14) 0.5003(2) 0.73717(14) 0.0307(7) Uani 1 d . .
N2 N 0.08472(14) 0.1726(2) 0.66099(13) 0.0305(7) Uani 1 d . .
N3 N 0.39321(14) 0.2230(2) 0.58654(13) 0.0314(8) Uani 1 d . .
N4 N 0.28556(15) 0.5547(2) 0.58757(13) 0.0284(7) Uani 1 d . .
C1 C -0.0259(3) 0.6143(5) 0.6135(2) 0.085(2) Uani 1 d . .
H1A H -0.0219(19) 0.6816(10) 0.5949(5) 0.128 Uiso 1 calc R .
H1B H -0.0711(6) 0.5951(32) 0.6094(3) 0.128 Uiso 1 calc R .
H1C H -0.0024(14) 0.5642(24) 0.5921(5) 0.128 Uiso 1 calc R .
C2 C -0.0401(3) 0.7141(4) 0.7376(3) 0.081(2) Uani 1 d . .
H2A H -0.0426(17) 0.7780(11) 0.7141(11) 0.122 Uiso 1 calc R .
H2B H -0.0196(11) 0.7265(24) 0.7804(7) 0.122 Uiso 1 calc R .
H2C H -0.0833(7) 0.6873(14) 0.7382(17) 0.122 Uiso 1 calc R .
C3 C 0.0907(2) 0.6745(4) 0.7001(3) 0.074(2) Uani 1 d . .
H3A H 0.0869(2) 0.7458(9) 0.6870(18) 0.111 Uiso 1 calc R .
H3B H 0.1138(7) 0.6364(19) 0.6714(14) 0.111 Uiso 1 calc R .
H3C H 0.1142(7) 0.6703(27) 0.7424(5) 0.111 Uiso 1 calc R .
C4 C -0.0886(3) 0.4921(5) 0.8254(3) 0.084(2) Uani 1 d . .
H4A H -0.1241(14) 0.4500(21) 0.8356(11) 0.126 Uiso 1 calc R .
H4B H -0.1029(20) 0.5628(12) 0.8196(7) 0.126 Uiso 1 calc R .
H4C H -0.0529(6) 0.4884(31) 0.8595(5) 0.126 Uiso 1 calc R .
C5 C -0.0548(2) 0.3010(4) 0.7564(3) 0.0671(15) Uani 1 d . .
H5A H -0.0976(3) 0.2712(4) 0.7542(17) 0.101 Uiso 1 calc R .
H5B H -0.0292(15) 0.2821(4) 0.7960(8) 0.101 Uiso 1 calc R .
H5C H -0.0341(16) 0.2755(5) 0.7218(10) 0.101 Uiso 1 calc R .
C6 C -0.1304(2) 0.4679(5) 0.6865(3) 0.085(2) Uani 1 d . .
H6A H -0.1702(4) 0.4420(30) 0.6991(8) 0.127 Uiso 1 calc R .
H6B H -0.1221(10) 0.4331(27) 0.6485(6) 0.127 Uiso 1 calc R .
H6C H -0.1345(13) 0.5412(6) 0.6786(14) 0.127 Uiso 1 calc R .
C7 C -0.0379(2) 0.1834(5) 0.5696(3) 0.080(2) Uani 1 d . .
H7A H -0.0427(3) 0.1093(5) 0.5663(19) 0.120 Uiso 1 calc R .
H7B H -0.0560(5) 0.2149(26) 0.5300(10) 0.120 Uiso 1 calc R .
H7C H -0.0605(4) 0.2086(28) 0.6030(10) 0.120 Uiso 1 calc R .
C8 C 0.0525(3) 0.3596(4) 0.5830(2) 0.0628(14) Uani 1 d . .
H8A H 0.0326(15) 0.3817(4) 0.5416(6) 0.094 Uiso 1 calc R .
H8B H 0.0971(3) 0.3825(4) 0.5903(15) 0.094 Uiso 1 calc R .
H8C H 0.0291(14) 0.3890(4) 0.6147(11) 0.094 Uiso 1 calc R .
C9 C 0.0926(3) 0.1648(4) 0.5227(2) 0.070(2) Uani 1 d . .
H9A H 0.0729(12) 0.1931(22) 0.4827(3) 0.106 Uiso 1 calc R .
H9B H 0.0890(15) 0.0905(5) 0.5215(11) 0.106 Uiso 1 calc R .
H9C H 0.1378(5) 0.1842(24) 0.5304(9) 0.106 Uiso 1 calc R .
C10 C 0.0392(5) -0.0399(5) 0.6174(4) 0.165(5) Uani 1 d . .
H10A H 0.0279(38) -0.1045(27) 0.6355(7) 0.247 Uiso 1 calc R .
H10B H 0.0680(15) -0.0528(54) 0.5865(22) 0.247 Uiso 1 calc R .
H10C H 0.0003(22) -0.0063(30) 0.5971(27) 0.247 Uiso 1 calc R .
C11 C 0.1608(3) -0.0105(4) 0.7050(3) 0.0658(15) Uani 1 d . .
H11A H 0.1833(7) -0.0174(25) 0.6687(4) 0.099 Uiso 1 calc R .
H11B H 0.1566(3) -0.0775(12) 0.7238(15) 0.099 Uiso 1 calc R .
H11C H 0.1851(7) 0.0348(14) 0.7356(13) 0.099 Uiso 1 calc R .
C12 C 0.0295(3) 0.0319(5) 0.7468(4) 0.124(3) Uani 1 d . .
H12A H 0.0393(22) -0.0327(23) 0.7686(19) 0.185 Uiso 1 calc R .
H12B H -0.0160(3) 0.0338(48) 0.7297(5) 0.185 Uiso 1 calc R .
H12C H 0.0394(22) 0.0885(27) 0.7760(16) 0.185 Uiso 1 calc R .
C13 C 0.5294(2) 0.2452(5) 0.5586(3) 0.070(2) Uani 1 d . .
H13A H 0.5559(3) 0.2863(19) 0.5345(13) 0.105 Uiso 1 calc R .
H13B H 0.5333(4) 0.1733(8) 0.5480(16) 0.105 Uiso 1 calc R .
H13C H 0.5437(6) 0.2550(26) 0.6032(4) 0.105 Uiso 1 calc R .
C14 C 0.4381(3) 0.4271(4) 0.5492(3) 0.074(2) Uani 1 d . .
H14A H 0.4623(16) 0.4608(4) 0.5196(13) 0.111 Uiso 1 calc R .
H14B H 0.4562(17) 0.4457(5) 0.5918(6) 0.111 Uiso 1 calc R .
H14C H 0.3932(3) 0.4488(5) 0.5412(18) 0.111 Uiso 1 calc R .
C15 C 0.4189(3) 0.2627(6) 0.4533(2) 0.098(2) Uani 1 d . .
H15A H 0.4487(14) 0.2982(30) 0.4299(3) 0.147 Uiso 1 calc R .
H15B H 0.3754(9) 0.2882(32) 0.4405(5) 0.147 Uiso 1 calc R .
H15C H 0.4203(22) 0.1896(7) 0.4449(4) 0.147 Uiso 1 calc R .
C16 C 0.3216(4) 0.0397(5) 0.6266(3) 0.115(3) Uani 1 d . .
H16A H 0.3090(26) -0.0296(17) 0.6134(14) 0.173 Uiso 1 calc R .
H16B H 0.2833(15) 0.0794(26) 0.6315(20) 0.173 Uiso 1 calc R .
H16C H 0.3499(10) 0.0371(41) 0.6665(8) 0.173 Uiso 1 calc R .
C17 C 0.4274(3) 0.0120(5) 0.5476(4) 0.097(2) Uani 1 d . .
H17A H 0.4081(5) -0.0541(12) 0.5356(23) 0.145 Uiso 1 calc R .
H17B H 0.4600(13) 0.0036(29) 0.5843(8) 0.145 Uiso 1 calc R .
H17C H 0.4474(16) 0.0396(19) 0.5131(15) 0.145 Uiso 1 calc R .
C18 C 0.2979(3) 0.1033(5) 0.4958(3) 0.097(2) Uani 1 d . .
H18A H 0.2631(11) 0.1476(29) 0.5048(9) 0.146 Uiso 1 calc R .
H18B H 0.2815(16) 0.0342(8) 0.4873(14) 0.146 Uiso 1 calc R .
H18C H 0.3154(6) 0.1291(35) 0.4592(6) 0.146 Uiso 1 calc R .
C19 C 0.4006(2) 0.6888(4) 0.6186(3) 0.0648(14) Uani 1 d . .
H19A H 0.4134(3) 0.7590(6) 0.6290(16) 0.097 Uiso 1 calc R .
H19B H 0.4199(2) 0.6665(25) 0.5823(6) 0.097 Uiso 1 calc R .
H19C H 0.4152(3) 0.6445(21) 0.6541(11) 0.097 Uiso 1 calc R .
C20 C 0.2717(3) 0.7389(4) 0.6651(2) 0.0557(13) Uani 1 d . .
H20A H 0.2256(3) 0.7466(23) 0.6518(6) 0.084 Uiso 1 calc R .
H20B H 0.2907(11) 0.8057(11) 0.6759(10) 0.084 Uiso 1 calc R .
H20C H 0.2789(13) 0.6942(13) 0.7016(5) 0.084 Uiso 1 calc R .
C21 C 0.2880(3) 0.7677(4) 0.5297(2) 0.082(2) Uani 1 d . .
H21A H 0.2998(19) 0.8380(6) 0.5413(6) 0.123 Uiso 1 calc R .
H21B H 0.2418(4) 0.7639(25) 0.5158(12) 0.123 Uiso 1 calc R .
H21C H 0.3110(15) 0.7458(20) 0.4959(7) 0.123 Uiso 1 calc R .
C22 C 0.1567(2) 0.5768(4) 0.5092(2) 0.0596(13) Uani 1 d . .
H22A H 0.1286(5) 0.5422(17) 0.4759(11) 0.089 Uiso 1 calc R .
H22B H 0.1598(3) 0.6490(7) 0.4988(15) 0.089 Uiso 1 calc R .
H22C H 0.1390(7) 0.5701(23) 0.5484(5) 0.089 Uiso 1 calc R .
C23 C 0.2279(2) 0.3751(4) 0.5141(2) 0.0540(13) Uani 1 d . .
H23A H 0.2038(13) 0.3564(4) 0.4736(6) 0.081 Uiso 1 calc R .
H23B H 0.2042(13) 0.3531(5) 0.5475(9) 0.081 Uiso 1 calc R .
H23C H 0.2698(2) 0.3418(4) 0.5191(14) 0.081 Uiso 1 calc R .
C24 C 0.2783(3) 0.5483(4) 0.4460(2) 0.0626(14) Uani 1 d . .
H24A H 0.2721(14) 0.6205(7) 0.4357(10) 0.094 Uiso 1 calc R .
H24B H 0.2588(12) 0.5068(19) 0.4108(5) 0.094 Uiso 1 calc R .
H24C H 0.3242(4) 0.5335(25) 0.4546(6) 0.094 Uiso 1 calc R .
Li1 Li 0.2500 0.0180(16) 0.2500 0.118(6) Uiso 1 d S .
O1 O 0.2964(4) -0.0541(6) 0.3205(3) 0.166(3) Uiso 1 d . .
O2 O 0.2287(7) 0.1646(12) 0.2738(7) 0.180(6) Uiso 0.50 d P .
C31 C 0.3721(4) -0.0307(7) 0.3365(4) 0.124(3) Uiso 1 d . .
H31A H 0.3848 -0.0309 0.3822 0.149 Uiso 1 calc . .
H31B H 0.3965 -0.0846 0.3184 0.149 Uiso 1 calc . .
C32 C 0.3859(5) 0.0593(7) 0.3135(5) 0.153(4) Uiso 1 d . .
H32A H 0.4297(14) 0.0786(29) 0.3307(28) 0.229 Uiso 1 calc R .
H32B H 0.3559(24) 0.1106(14) 0.3249(31) 0.229 Uiso 1 calc R .
H32C H 0.3822(37) 0.0548(17) 0.2680(5) 0.229 Uiso 1 calc R .
C33 C 0.2829(9) -0.1438(20) 0.3515(12) 0.365(12) Uiso 1 d D 1
H33A H 0.2934 -0.1339 0.3971 0.438 Uiso 1 calc . 1
H33B H 0.3097 -0.2000 0.3392 0.438 Uiso 1 calc . 1
C34 C 0.2163(8) -0.1700(14) 0.3363(9) 0.139(6) Uiso 0.50 d PD 1
H34A H 0.1903(8) -0.1080(15) 0.3342(37) 0.209 Uiso 1 calc R 1
H34B H 0.2039(12) -0.2153(49) 0.3684(20) 0.209 Uiso 1 calc R 1
H34C H 0.2094(10) -0.2045(54) 0.2958(18) 0.209 Uiso 1 calc R 1
C34A C 0.2110(11) -0.0883(20) 0.3544(13) 0.185(10) Uiso 0.50 d PD 2
C35 C 0.2203(7) 0.2098(11) 0.3300(8) 0.221(6) Uiso 1 d . .
H35A H 0.1948 0.2731 0.3239 0.265 Uiso 0.50 calc P .
H35B H 0.2616 0.2239 0.3564 0.265 Uiso 0.50 calc P .
C36 C 0.1790(10) 0.1135(16) 0.3596(10) 0.179(9) Uiso 0.50 d P .
H36A H 0.1343(14) 0.1148(47) 0.3398(33) 0.269 Uiso 1 calc R .
H36B H 0.1809(39) 0.1225(42) 0.4047(12) 0.269 Uiso 1 calc R .
H36C H 0.1983(29) 0.0480(16) 0.3511(40) 0.269 Uiso 1 calc R .
C37 C 0.2500 0.2602(21) 0.2500 0.251(10) Uiso 1 d S .
H37A H 0.2817 0.3008 0.2778 0.301 Uiso 0.50 calc P .
H37B H 0.2183 0.3008 0.2222 0.301 Uiso 0.50 calc P .

loop_
_atom_type_symbol
_atom_type_description
_atom_type_scat_dispersion_real
_atom_type_scat_dispersion_imag
_atom_type_scat_source
C C .0033 .0016 'International Tables Vol C Tables 4.2.6.8 and 6.1.1.4'
H H .0000 .0000 'International Tables Vol C Tables 4.2.6.8 and 6.1.1.4'
N N .0061 .0033 'International Tables Vol C Tables 4.2.6.8 and 6.1.1.4'
O O .0106 .0060 'International Tables Vol C Tables 4.2.6.8 and 6.1.1.4'
Al Al .0645 .0514 'International Tables Vol C Tables 4.2.6.8 and 6.1.1.4'
Si Si .0817 .0704 'International Tables Vol C Tables 4.2.6.8 and 6.1.1.4'
Li Li -.0003 .0001 'International Tables Vol C Tables 4.2.6.8 and 6.1.1.4'

loop_
_geom_angle_atom_site_label_1
_geom_angle_atom_site_label_2
_geom_angle_atom_site_label_3
_geom_angle
_geom_angle_site_symmetry_1
_geom_angle_site_symmetry_3
Al5 Al1 Al1 121.52(6) . 2_556
Al5 Al1 Al2 120.60(5) . .
Al1 Al1 Al2 70.64(3) 2_556 .
Al5 Al1 Al4 175.15(5) . .
Al1 Al1 Al4 63.24(4) 2_556 .
Al2 Al1 Al4 60.88(4) . .
Al5 Al1 Al6 62.38(4) . .
Al1 Al1 Al6 110.37(3) 2_556 .
Al2 Al1 Al6 59.56(4) . .
Al4 Al1 Al6 117.79(5) . .
Al5 Al1 Al4 62.99(4) . 2_556
Al1 Al1 Al4 59.39(4) 2_556 2_556
Al2 Al1 Al4 107.70(4) . 2_556
Al4 Al1 Al4 121.49(4) . 2_556
Al6 Al1 Al4 92.37(4) . 2_556
Al3 Al2 Al2 121.39(6) . 2_556
Al3 Al2 Al1 120.54(5) . .
Al2 Al2 Al1 70.50(3) 2_556 .
Al3 Al2 Al6 176.00(5) . .
Al2 Al2 Al6 62.45(4) 2_556 .
Al1 Al2 Al6 61.02(4) . .
Al3 Al2 Al4 62.39(4) . .
Al2 Al2 Al4 110.95(3) 2_556 .
Al1 Al2 Al4 59.72(4) . .
Al6 Al2 Al4 118.08(5) . .
Al3 Al2 Al6 62.76(4) . 2_556
Al2 Al2 Al6 59.54(4) 2_556 2_556
Al1 Al2 Al6 107.81(4) . 2_556
Al6 Al2 Al6 120.77(4) . 2_556
Al4 Al2 Al6 93.08(4) . 2_556
N1 Al3 Al5 139.63(11) . 2_556
N1 Al3 Al2 124.48(11) . .
Al5 Al3 Al2 95.53(5) 2_556 .
N1 Al3 Al4 128.14(11) . .
Al5 Al3 Al4 64.04(4) 2_556 .
Al2 Al3 Al4 60.73(4) . .
N1 Al3 Al6 139.10(11) . 2_556
Al5 Al3 Al6 61.94(4) 2_556 2_556
Al2 Al3 Al6 61.23(4) . 2_556
Al4 Al3 Al6 91.30(4) . 2_556
N2 Al4 Al1 114.15(11) . .
N2 Al4 Al2 138.97(11) . .
Al1 Al4 Al2 59.40(4) . .
N2 Al4 Al3 121.54(11) . .
Al1 Al4 Al3 114.88(5) . .
Al2 Al4 Al3 56.88(4) . .
N2 Al4 Al1 147.58(11) . 2_556
Al1 Al4 Al1 57.37(4) . 2_556
Al2 Al4 Al1 67.74(4) . 2_556
Al3 Al4 Al1 87.05(4) . 2_556
N2 Al4 Al5 127.26(10) . 2_556
Al1 Al4 Al5 111.85(5) . 2_556
Al2 Al4 Al5 87.08(4) . 2_556
Al3 Al4 Al5 54.18(4) . 2_556
Al1 Al4 Al5 55.19(3) 2_556 2_556
N3 Al5 Al3 141.43(11) . 2_556
N3 Al5 Al1 121.90(11) . .
Al3 Al5 Al1 96.10(5) 2_556 .
N3 Al5 Al6 127.06(11) . .
Al3 Al5 Al6 63.62(4) 2_556 .
Al1 Al5 Al6 61.03(4) . .
N3 Al5 Al4 139.93(11) . 2_556
Al3 Al5 Al4 61.78(4) 2_556 2_556
Al1 Al5 Al4 61.82(4) . 2_556
Al6 Al5 Al4 90.99(4) . 2_556
N4 Al6 Al2 114.61(11) . .
N4 Al6 Al1 140.06(11) . .
Al2 Al6 Al1 59.42(4) . .
N4 Al6 Al5 121.27(11) . .
Al2 Al6 Al5 114.81(5) . .
Al1 Al6 Al5 56.59(4) . .
N4 Al6 Al2 146.76(11) . 2_556
Al2 Al6 Al2 58.01(4) . 2_556
Al1 Al6 Al2 68.11(4) . 2_556
Al5 Al6 Al2 87.51(4) . 2_556
N4 Al6 Al3 125.31(11) . 2_556
Al2 Al6 Al3 113.24(4) . 2_556
Al1 Al6 Al3 87.61(4) . 2_556
Al5 Al6 Al3 54.44(4) . 2_556
Al2 Al6 Al3 56.01(4) 2_556 2_556
N1 Si1 C3 112.4(2) . .
N1 Si1 C2 111.0(2) . .
C3 Si1 C2 107.0(3) . .
N1 Si1 C1 114.5(2) . .
C3 Si1 C1 104.5(3) . .
C2 Si1 C1 107.0(3) . .
N1 Si2 C5 111.6(2) . .
N1 Si2 C4 112.2(2) . .
C5 Si2 C4 108.2(3) . .
N1 Si2 C6 113.2(2) . .
C5 Si2 C6 104.8(3) . .
C4 Si2 C6 106.4(3) . .
N2 Si3 C8 111.5(2) . .
N2 Si3 C7 112.8(2) . .
C8 Si3 C7 104.8(3) . .
N2 Si3 C9 111.7(2) . .
C8 Si3 C9 107.2(2) . .
C7 Si3 C9 108.5(3) . .
N2 Si4 C11 111.1(2) . .
N2 Si4 C10 115.7(2) . .
C11 Si4 C10 107.1(4) . .
N2 Si4 C12 108.3(2) . .
C11 Si4 C12 109.6(3) . .
C10 Si4 C12 104.7(4) . .
N3 Si5 C14 110.8(2) . .
N3 Si5 C15 113.4(2) . .
C14 Si5 C15 105.2(3) . .
N3 Si5 C13 111.8(2) . .
C14 Si5 C13 108.8(3) . .
C15 Si5 C13 106.5(3) . .
N3 Si6 C17 113.6(2) . .
N3 Si6 C16 114.0(2) . .
C17 Si6 C16 108.4(4) . .
N3 Si6 C18 111.7(2) . .
C17 Si6 C18 107.3(3) . .
C16 Si6 C18 100.9(4) . .
N4 Si7 C20 110.4(2) . .
N4 Si7 C21 114.4(2) . .
C20 Si7 C21 106.3(3) . .
N4 Si7 C19 110.1(2) . .
C20 Si7 C19 110.1(2) . .
C21 Si7 C19 105.3(3) . .
N4 Si8 C23 111.5(2) . .
N4 Si8 C22 111.4(2) . .
C23 Si8 C22 107.4(2) . .
N4 Si8 C24 112.8(2) . .
C23 Si8 C24 104.0(2) . .
C22 Si8 C24 109.3(2) . .
Si1 N1 Si2 119.3(2) . .
Si1 N1 Al3 123.1(2) . .
Si2 N1 Al3 117.6(2) . .
Si4 N2 Si3 120.2(2) . .
Si4 N2 Al4 118.7(2) . .
Si3 N2 Al4 120.6(2) . .
Si6 N3 Si5 120.0(2) . .
Si6 N3 Al5 122.2(2) . .
Si5 N3 Al5 117.8(2) . .
Si8 N4 Si7 120.9(2) . .
Si8 N4 Al6 120.0(2) . .
Si7 N4 Al6 118.0(2) . .
O1 Li1 O1 121.6(12) . 2
O1 Li1 O2 123.3(7) . 2
O1 Li1 O2 111.3(7) 2 2
O1 Li1 O2 111.3(7) . .
O1 Li1 O2 123.3(7) 2 .
O2 Li1 O2 41.5(9) 2 .
C33 O1 C31 108.5(10) . .
C33 O1 Li1 132.2(12) . .
C31 O1 Li1 116.7(6) . .
C35 O2 C37 91.5(12) . .
C35 O2 O2 141.9(16) . 2
C37 O2 O2 59.9(8) . 2
C35 O2 Li1 132.7(13) . .
C37 O2 Li1 129.1(11) . .
O2 O2 Li1 69.3(5) 2 .
C32 C31 O1 110.6(8) . .
O1 C33 C34 110.3(19) . .
O2 C35 C36 98.5(14) . .
O2 C35 C37 45.5(9) . .
C36 C35 C37 142.6(14) . .
O2 C37 O2 60.3(16) . 2
O2 C37 C35 43.0(7) . .
O2 C37 C35 99.7(16) 2 .
O2 C37 C35 99.7(16) . 2
O2 C37 C35 43.0(7) 2 2
C35 C37 C35 142.0(18) . 2

loop_
_geom_bond_atom_site_label_1
_geom_bond_atom_site_label_2
_geom_bond_distance
_geom_bond_site_symmetry_2
Al1 Al5 2.5971(14) .
Al1 Al1 2.630(2) 2_556
Al1 Al2 2.6786(15) .
Al1 Al4 2.6874(14) .
Al1 Al6 2.7220(15) .
Al1 Al4 2.7880(14) 2_556
Al2 Al3 2.6102(14) .
Al2 Al2 2.639(2) 2_556
Al2 Al6 2.6825(14) .
Al2 Al4 2.7187(15) .
Al2 Al6 2.7593(14) 2_556
Al3 N1 1.847(3) .
Al3 Al5 2.5416(15) 2_556
Al3 Al4 2.7617(15) .
Al3 Al6 2.7989(15) 2_556
Al4 N2 1.849(3) .
Al4 Al1 2.7882(15) 2_556
Al4 Al5 2.8180(14) 2_556
Al5 N3 1.849(3) .
Al5 Al3 2.5416(15) 2_556
Al5 Al6 2.7568(15) .
Al5 Al4 2.8181(14) 2_556
Al6 N4 1.848(3) .
Al6 Al2 2.7592(14) 2_556
Al6 Al3 2.7989(15) 2_556
Si1 N1 1.739(3) .
Si1 C3 1.859(5) .
Si1 C2 1.872(5) .
Si1 C1 1.876(5) .
Si2 N1 1.744(3) .
Si2 C5 1.867(5) .
Si2 C4 1.871(5) .
Si2 C6 1.876(5) .
Si3 N2 1.734(3) .
Si3 C8 1.865(5) .
Si3 C7 1.869(5) .
Si3 C9 1.884(5) .
Si4 N2 1.732(3) .
Si4 C11 1.839(5) .
Si4 C10 1.845(6) .
Si4 C12 1.899(6) .
Si5 N3 1.750(3) .
Si5 C14 1.851(5) .
Si5 C15 1.869(5) .
Si5 C13 1.875(5) .
Si6 N3 1.730(3) .
Si6 C17 1.838(6) .
Si6 C16 1.853(6) .
Si6 C18 1.910(6) .
Si7 N4 1.736(3) .
Si7 C20 1.862(5) .
Si7 C21 1.881(5) .
Si7 C19 1.885(5) .
Si8 N4 1.735(3) .
Si8 C23 1.865(5) .
Si8 C22 1.871(5) .
Si8 C24 1.891(4) .
Li1 O1 1.921(12) .
Li1 O1 1.921(12) 2
Li1 O2 2.04(2) 2
Li1 O2 2.04(2) .
O1 C33 1.39(2) .
O1 C31 1.599(10) .
O2 C35 1.38(2) .
O2 C37 1.44(2) .
O2 O2 1.45(3) 2
C31 C32 1.318(10) .
C33 C34 1.42(2) .
C35 C36 1.69(2) .
C35 C37 2.02(2) .
C37 O2 1.44(2) 2
C37 C35 2.02(2) 2
